data_4035215
loop_
_publ_author_name
'Xu, Wan'
'Wang, Mengjie'
'Ma, Zhiying'
'Shan, Zhen'
'Li, Chunli'
'Wang, Hua'

_publ_section_title
;
 Selenophene-Based Heteroacenes: Synthesis, Structures, and
 Physicochemical Behaviors.
;
_journal_issue 19
_journal_name_full 'The Journal of organic chemistry'
_journal_page_first 12154
_journal_page_last 12163
_journal_paper_doi 10.1021/acs.joc.8b02107
_journal_volume 83
_journal_year 2018
_chemical_formula_moiety '4(C20 H22 Se4 Si2), C H2 Cl2'
_chemical_formula_sum 'C81 H90 Cl2 Se16 Si8'
_chemical_formula_weight 2622.50
_space_group_crystal_system monoclinic
_space_group_IT_number 14
_space_group_name_Hall '-P 2ybc'
_space_group_name_H-M_alt 'P 1 21/c 1'
_atom_sites_solution_hydrogens geom
_atom_sites_solution_primary direct
_audit_creation_date 2018-08-17
_audit_creation_method
;
Olex2 1.2
(compiled 2018.05.29 svn.r3508 for OlexSys, GUI svn.r5506)
;
_cell_angle_alpha 90
_cell_angle_beta 93.670(2)
_cell_angle_gamma 90
_cell_formula_units_Z 2
_cell_length_a 10.7857(2)
_cell_length_b 14.5659(3)
_cell_length_c 32.0512(7)
_cell_measurement_reflns_used 5315
_cell_measurement_temperature 293(2)
_cell_measurement_theta_max 25.2180
_cell_measurement_theta_min 3.8200
_cell_volume 5025.03(18)
_computing_cell_refinement 'CrysAlisPro 1.171.39.7b (Rigaku OD, 2015)'
_computing_data_collection 'CrysAlisPro 1.171.39.7b (Rigaku OD, 2015)'
_computing_data_reduction 'CrysAlisPro 1.171.39.7b (Rigaku OD, 2015)'
_computing_molecular_graphics 'Olex2 (Dolomanov et al., 2009)'
_computing_publication_material 'Olex2 (Dolomanov et al., 2009)'
_computing_structure_refinement 'ShelXL (Sheldrick, 2015)'
_computing_structure_solution 'ShelXS (Sheldrick, 2008)'
_diffrn_ambient_temperature 293(2)
_diffrn_detector 'CCD plate'
_diffrn_detector_area_resol_mean 16.2312
_diffrn_detector_type Eos
_diffrn_measured_fraction_theta_full 0.997
_diffrn_measured_fraction_theta_max 0.997
_diffrn_measurement_details
;
List of Runs (angles in degrees, time in seconds):

  # Type    Start    End  Width  t~exp~   \w     \q     \k     \f   Frames
--------------------------------------------------------------------------
  1  \w     51.00  93.00   0.35   11.50    --   19.94 178.00  90.00  120
  2  \w     42.00  92.05   0.35   11.50    --   19.94  19.00 150.00  143
  3  \w    -53.00  25.05   0.35   11.50    --   19.94 -37.00  30.00  223
  4  \w     35.00  92.05   0.35   11.50    --   19.94-178.00   0.00  163
;
_diffrn_measurement_device 'four-circle diffractometer'
_diffrn_measurement_device_type 'Xcalibur, Eos, Gemini'
_diffrn_measurement_method '\w scans'
_diffrn_orient_matrix_type 'CrysAlisPro convention (1999,Acta A55,543-557)'
_diffrn_orient_matrix_UB_11 -0.0232240000
_diffrn_orient_matrix_UB_12 0.0348964000
_diffrn_orient_matrix_UB_13 0.0128213000
_diffrn_orient_matrix_UB_21 -0.0296257000
_diffrn_orient_matrix_UB_22 0.0211297000
_diffrn_orient_matrix_UB_23 -0.0179149000
_diffrn_orient_matrix_UB_31 -0.0540756000
_diffrn_orient_matrix_UB_32 -0.0265848000
_diffrn_orient_matrix_UB_33 0.0025802000
_diffrn_radiation_monochromator graphite
_diffrn_radiation_probe x-ray
_diffrn_radiation_type MoK\a
_diffrn_radiation_wavelength 0.71073
_diffrn_reflns_av_R_equivalents 0.0292
_diffrn_reflns_av_unetI/netI 0.0441
_diffrn_reflns_Laue_measured_fraction_full 0.997
_diffrn_reflns_Laue_measured_fraction_max 0.997
_diffrn_reflns_limit_h_max 11
_diffrn_reflns_limit_h_min -12
_diffrn_reflns_limit_k_max 17
_diffrn_reflns_limit_k_min -17
_diffrn_reflns_limit_l_max 38
_diffrn_reflns_limit_l_min -30
_diffrn_reflns_number 19251
_diffrn_reflns_point_group_measured_fraction_full 0.997
_diffrn_reflns_point_group_measured_fraction_max 0.997
_diffrn_reflns_theta_full 25.099
_diffrn_reflns_theta_max 25.099
_diffrn_reflns_theta_min 3.377
_diffrn_source 'fine-focus sealed X-ray tube'
_diffrn_source_type 'Enhance (Mo) X-ray Source'
_exptl_absorpt_coefficient_mu 5.993
_exptl_absorpt_correction_T_max 0.524
_exptl_absorpt_correction_T_min 0.340
_exptl_absorpt_correction_type gaussian
_exptl_absorpt_process_details
;
CrysAlisPro 1.171.39.7b (Rigaku Oxford Diffraction, 2015)
Numerical absorption correction based on gaussian integration over
			a multifaceted crystal model
Empirical absorption correction using spherical harmonics,
 implemented in SCALE3 ABSPACK scaling algorithm.
;
_exptl_crystal_colour orange
_exptl_crystal_colour_primary orange
_exptl_crystal_density_diffrn 1.733
_exptl_crystal_description prism
_exptl_crystal_F_000 2532
_exptl_crystal_size_max 0.302
_exptl_crystal_size_mid 0.188
_exptl_crystal_size_min 0.144
_refine_diff_density_max 0.744
_refine_diff_density_min -0.665
_refine_diff_density_rms 0.081
_refine_ls_extinction_method none
_refine_ls_goodness_of_fit_ref 1.019
_refine_ls_hydrogen_treatment constr
_refine_ls_matrix_type full
_refine_ls_number_parameters 544
_refine_ls_number_reflns 8922
_refine_ls_number_restraints 95
_refine_ls_restrained_S_all 1.046
_refine_ls_R_factor_all 0.0638
_refine_ls_R_factor_gt 0.0409
_refine_ls_shift/su_max 0.002
_refine_ls_shift/su_mean 0.000
_refine_ls_structure_factor_coef Fsqd
_refine_ls_weighting_details 'w=1/[\s^2^(Fo^2^)+(0.0368P)^2^+5.6167P] where P=(Fo^2^+2Fc^2^)/3'
_refine_ls_weighting_scheme calc
_refine_ls_wR_factor_gt 0.0855
_refine_ls_wR_factor_ref 0.0948
_reflns_Friedel_coverage 0.000
_reflns_number_gt 6670
_reflns_number_total 8922
_reflns_threshold_expression 'I > 2\s(I)'
_cod_data_source_file jo8b02107_si_002.cif
_cod_data_source_block 201711242
_cod_original_cell_volume 5025.02(19)
_cod_database_code 4035215
_shelx_shelxl_version_number 2018/1
_chemical_oxdiff_formula C81H90Cl2Se16Si8
_shelx_space_group_comment
;
The symmetry employed for this shelxl refinement is uniquely defined
by the following loop, which should always be used as a source of
symmetry information in preference to the above space-group names.
They are only intended as comments.
;
_reflns_odcompleteness_completeness 99.71
_reflns_odcompleteness_iscentric 1
_reflns_odcompleteness_theta 26.32
_olex2_refinement_description
;
1. Fixed Uiso
 At 1.2 times of:
  All C(H) groups, All C(H,H) groups
 At 1.5 times of:
  All C(H,H,H) groups
2. Restrained distances
 Cl1-C21
 1.78 with sigma of 0.02
 Si2'-C18'
 1.85 with sigma of 0.02
 Si1'-C16'
 1.85 with sigma of 0.02
 Si1'-C1D
 1.85 with sigma of 0.02
 Si2-C20
 1.85 with sigma of 0.02
3. Uiso/Uaniso restraints and constraints
Uanis(C19A) \\sim Ueq, Uanis(C19) \\sim Ueq, Uanis(C17') \\sim Ueq, Uanis(C1A)
\\sim Ueq, Uanis(C18') \\sim Ueq, Uanis(C1C) \\sim Ueq, Uanis(C20') \\sim Ueq,
Uanis(C1B) \\sim Ueq, Uanis(C19') \\sim Ueq, Uanis(C18A) \\sim Ueq, Uanis(C18)
\\sim Ueq, Uanis(C16') \\sim Ueq: with sigma of 0.02 and sigma for terminal
atoms of 0.02
Uanis(C21) \\sim Ueq: with sigma of 0.01 and sigma for terminal atoms of 0.02
Uanis(Cl1) \\sim Ueq: with sigma of 0.01 and sigma for terminal atoms of 0.02
Uanis(C17) \\sim Ueq: with sigma of 0.005 and sigma for terminal atoms of 0.01
Uanis(C17') \\sim Ueq: with sigma of 0.01 and sigma for terminal atoms of 0.02
Uanis(C19) = Uanis(C19A)
Uanis(C18) = Uanis(C18A)
Uanis(C20) = Uanis(C20A)
Uanis(C20') = Uanis(C1A)
Uanis(C19') = Uanis(C1B)
Uanis(C18') = Uanis(C1C)
Uanis(C16') = Uanis(C1D)
Uanis(C15') = Uanis(C1E)
Uanis(C17') = Uanis(C1F)
Uanis(Si2) = Uanis(Si2A)
Uanis(Si2') = Uanis(Si)
4. Others
 Sof(C18A)=Sof(H18G)=Sof(H18H)=Sof(H18I)=Sof(C19A)=Sof(H19G)=Sof(H19H)=
 Sof(H19I)=Sof(C20A)=Sof(H20G)=Sof(H20H)=Sof(H20I)=Sof(Si2A)=1-FVAR(1)
 Sof(Si2)=Sof(C18)=Sof(H18D)=Sof(H18E)=Sof(H18F)=Sof(C19)=Sof(H19D)=Sof(H19E)=
 Sof(H19F)=Sof(C20)=Sof(H20D)=Sof(H20E)=Sof(H20F)=FVAR(1)
 Sof(C1A)=Sof(H1AA)=Sof(H1AB)=Sof(H1AC)=Sof(C1B)=Sof(H1BA)=Sof(H1BB)=Sof(H1BC)=
 Sof(C1C)=Sof(H1CA)=Sof(H1CB)=Sof(H1CC)=Sof(Si)=1-FVAR(2)
 Sof(Si2')=Sof(C18')=Sof(H18A)=Sof(H18B)=Sof(H18C)=Sof(C19')=Sof(H19A)=
 Sof(H19B)=Sof(H19C)=Sof(C20')=Sof(H20A)=Sof(H20B)=Sof(H20C)=FVAR(2)
 Sof(C1D)=Sof(H1DA)=Sof(H1DB)=Sof(H1DC)=Sof(C1E)=Sof(H1EA)=Sof(H1EB)=Sof(H1EC)=
 Sof(C1F)=Sof(H1FA)=Sof(H1FB)=Sof(H1FC)=1-FVAR(3)
 Sof(C15')=Sof(H15A)=Sof(H15B)=Sof(H15C)=Sof(C16')=Sof(H16A)=Sof(H16B)=
 Sof(H16C)=Sof(C17')=Sof(H17A)=Sof(H17B)=Sof(H17C)=FVAR(3)
 Fixed Sof: C21(0.5) H21A(0.5) H21B(0.5)
5.a Secondary CH2 refined with riding coordinates:
 C21(H21A,H21B)
5.b Aromatic/amide H refined with riding coordinates:
 C2(H2), C2'(H2'), C7(H7), C7'(H7'), C8(H8), C8'(H8'), C13(H13), C13'(H13')
5.c Idealised Me refined as rotating group:
 C1A(H1AA,H1AB,H1AC), C1B(H1BA,H1BB,H1BC), C1C(H1CA,H1CB,H1CC), C15(H15D,H15E,
 H15F), C15'(H15A,H15B,H15C), C16(H16D,H16E,H16F), C16'(H16A,H16B,H16C),
 C17(H17D,H17E,H17F), C17'(H17A,H17B,H17C), C18(H18D,H18E,H18F), C18'(H18A,H18B,
 H18C), C18A(H18G,H18H,H18I), C19(H19D,H19E,H19F), C19'(H19A,H19B,H19C),
 C19A(H19G,H19H,H19I), C20(H20D,H20E,H20F), C20'(H20A,H20B,H20C), C20A(H20G,
 H20H,H20I), C1D(H1DA,H1DB,H1DC), C1E(H1EA,H1EB,H1EC), C1F(H1FA,H1FB,H1FC)
;
_olex2_submission_special_instructions 'No special instructions were received'
_oxdiff_exptl_absorpt_empirical_details
;
Empirical correction (ABSPACK) includes:
- Absorption correction using spherical harmonics
- Frame scaling
;
_oxdiff_exptl_absorpt_empirical_full_max 1.097
_oxdiff_exptl_absorpt_empirical_full_min 0.930

loop_
_space_group_symop_operation_xyz
'x, y, z'
'-x, y+1/2, -z+1/2'
'-x, -y, -z'
'x, -y-1/2, z-1/2'

loop_
_atom_site_label
_atom_site_type_symbol
_atom_site_fract_x
_atom_site_fract_y
_atom_site_fract_z
_atom_site_U_iso_or_equiv
_atom_site_adp_type
_atom_site_occupancy
_atom_site_site_symmetry_order
_atom_site_calc_flag
_atom_site_refinement_flags_posn
_atom_site_refinement_flags_adp
_atom_site_refinement_flags_occupancy
_atom_site_disorder_assembly
_atom_site_disorder_group
Se1 Se 0.32547(5) 0.70501(4) 0.53349(2) 0.05434(16) Uani 1 1 d . . . . .
Se1' Se 0.95028(5) 0.43435(4) 0.71549(2) 0.04805(14) Uani 1 1 d . . . . .
Se2 Se 0.21103(5) 0.42692(4) 0.49189(2) 0.05243(15) Uani 1 1 d . . . . .
Se2' Se 1.03413(6) 0.66482(4) 0.80245(2) 0.06627(19) Uani 1 1 d . . . . .
Se3 Se 0.69073(5) 0.41917(4) 0.62495(2) 0.06217(17) Uani 1 1 d . . . . .
Se3' Se 0.63756(6) 0.38000(5) 0.87405(2) 0.06770(19) Uani 1 1 d . . . . .
Se4 Se 0.58805(5) 0.70248(4) 0.58730(2) 0.04917(14) Uani 1 1 d . . . . .
Se4' Se 0.71550(5) 0.31856(4) 0.74340(2) 0.04966(15) Uani 1 1 d . . . . .
Cl1 Cl 0.4750(5) 0.0595(4) 0.5325(2) 0.290(3) Uani 1 1 d D U . . .
Si1 Si 0.10841(16) 0.82164(12) 0.48010(6) 0.0689(5) Uani 1 1 d . . . . .
Si1' Si 1.14152(16) 0.48876(13) 0.64319(5) 0.0705(5) Uani 1 1 d D . . . .
Si2 Si 0.8133(19) 0.8191(8) 0.6435(5) 0.0682(16) Uani 0.633(6) 1 d D . P A 1
Si2' Si 0.514(3) 0.150(3) 0.7301(6) 0.070(3) Uani 0.519(6) 1 d D . P B 1
C1 C 0.1801(5) 0.7106(4) 0.49695(16) 0.0539(14) Uani 1 1 d . . . . .
C1' C 1.0685(5) 0.5133(4) 0.69351(16) 0.0522(13) Uani 1 1 d . . . . .
C1A C 0.559(2) 0.0343(13) 0.7357(6) 0.150(5) Uani 0.481(6) 1 d . U P B 2
H1AA H 0.539522 0.020623 0.763762 0.225 Uiso 0.481(6) 1 calc GR . P B 2
H1AB H 0.647689 0.030340 0.733638 0.225 Uiso 0.481(6) 1 calc GR . P B 2
H1AC H 0.518781 -0.009102 0.716825 0.225 Uiso 0.481(6) 1 calc GR . P B 2
C1B C 0.3410(18) 0.1722(16) 0.7319(7) 0.151(6) Uani 0.481(6) 1 d . U P B 2
H1BA H 0.290186 0.136205 0.712381 0.226 Uiso 0.481(6) 1 calc GR . P B 2
H1BB H 0.317221 0.235579 0.729406 0.226 Uiso 0.481(6) 1 calc GR . P B 2
H1BC H 0.329796 0.151297 0.759800 0.226 Uiso 0.481(6) 1 calc GR . P B 2
C1C C 0.543(3) 0.1783(19) 0.6717(7) 0.169(7) Uani 0.481(6) 1 d . U P B 2
H1CA H 0.630652 0.169519 0.670477 0.253 Uiso 0.481(6) 1 calc GR . P B 2
H1CB H 0.521438 0.239984 0.663468 0.253 Uiso 0.481(6) 1 calc GR . P B 2
H1CC H 0.499293 0.135874 0.653068 0.253 Uiso 0.481(6) 1 calc GR . P B 2
C2 C 0.1482(5) 0.6254(4) 0.48374(15) 0.0496(13) Uani 1 1 d . . . . .
H2 H 0.079342 0.614540 0.465445 0.060 Uiso 1 1 calc R . . . .
C2' C 1.0923(5) 0.5842(4) 0.72012(16) 0.0581(15) Uani 1 1 d . . . . .
H2' H 1.148775 0.630324 0.714673 0.070 Uiso 1 1 calc R . . . .
C3 C 0.2264(4) 0.5534(3) 0.49953(14) 0.0433(12) Uani 1 1 d . . . . .
C3' C 1.0254(5) 0.5837(4) 0.75698(15) 0.0495(13) Uani 1 1 d . . . . .
C4 C 0.3277(4) 0.5774(3) 0.52596(13) 0.0389(11) Uani 1 1 d . . . . .
C4' C 0.9438(4) 0.5129(3) 0.76174(14) 0.0372(11) Uani 1 1 d . . . . .
C5 C 0.4027(4) 0.5022(3) 0.54309(13) 0.0373(11) Uani 1 1 d . . . . .
C5' C 0.8812(4) 0.5116(3) 0.80071(13) 0.0343(10) Uani 1 1 d . . . . .
C6 C 0.3538(4) 0.4171(4) 0.52873(15) 0.0452(12) Uani 1 1 d . . . . .
C6' C 0.9182(5) 0.5860(3) 0.82602(15) 0.0455(12) Uani 1 1 d . . . . .
C7 C 0.4038(5) 0.3326(4) 0.54141(17) 0.0550(14) Uani 1 1 d . . . . .
H7 H 0.368908 0.278225 0.531012 0.066 Uiso 1 1 calc R . . . .
C7' C 0.8747(5) 0.6025(4) 0.86559(15) 0.0545(14) Uani 1 1 d . . . . .
H7' H 0.900878 0.653518 0.881194 0.065 Uiso 1 1 calc R . . . .
C8 C 0.5054(5) 0.3310(4) 0.56951(17) 0.0558(14) Uani 1 1 d . . . . .
H8 H 0.540137 0.275404 0.578433 0.067 Uiso 1 1 calc R . . . .
C8' C 0.7925(5) 0.5413(4) 0.88053(15) 0.0551(14) Uani 1 1 d . . . . .
H8' H 0.763509 0.549132 0.907005 0.066 Uiso 1 1 calc R . . . .
C9 C 0.5557(5) 0.4135(4) 0.58448(15) 0.0477(12) Uani 1 1 d . . . . .
C9' C 0.7525(4) 0.4672(4) 0.85598(14) 0.0453(12) Uani 1 1 d . . . . .
C10 C 0.5102(4) 0.5007(3) 0.57149(14) 0.0392(11) Uani 1 1 d . . . . .
C10' C 0.7920(4) 0.4504(3) 0.81575(13) 0.0354(10) Uani 1 1 d . . . . .
C11 C 0.5827(4) 0.5740(3) 0.59202(14) 0.0399(11) Uani 1 1 d . . . . .
C11' C 0.7275(4) 0.3721(3) 0.79710(13) 0.0369(11) Uani 1 1 d . . . . .
C12 C 0.6774(4) 0.5473(4) 0.62038(15) 0.0477(12) Uani 1 1 d . . . . .
C12' C 0.6455(5) 0.3273(4) 0.82085(15) 0.0474(12) Uani 1 1 d . . . . .
C13 C 0.7527(5) 0.6169(4) 0.63899(16) 0.0556(14) Uani 1 1 d . . . . .
H13 H 0.817668 0.603475 0.658514 0.067 Uiso 1 1 calc R . . . .
C13' C 0.5749(5) 0.2544(4) 0.80251(16) 0.0556(14) Uani 1 1 d . . . . .
H13' H 0.518749 0.220956 0.817261 0.067 Uiso 1 1 calc R . . . .
C14 C 0.7260(5) 0.7050(4) 0.62710(17) 0.0538(14) Uani 1 1 d . . . . .
C14' C 0.5947(5) 0.2363(4) 0.76175(17) 0.0539(14) Uani 1 1 d . . . . .
C15 C 0.1659(7) 0.8496(6) 0.4278(2) 0.112(3) Uani 1 1 d . . . . .
H15D H 0.254820 0.854734 0.430169 0.168 Uiso 1 1 calc GR . . . .
H15E H 0.130411 0.906666 0.418012 0.168 Uiso 1 1 calc GR . . . .
H15F H 0.142052 0.801621 0.408361 0.168 Uiso 1 1 calc GR . . . .
C15' C 1.036(7) 0.542(9) 0.600(3) 0.131(17) Uani 0.497(18) 1 d . . P C 1
H15A H 0.955399 0.514804 0.600364 0.196 Uiso 0.497(18) 1 calc GR . P C 1
H15B H 1.070395 0.532255 0.573892 0.196 Uiso 0.497(18) 1 calc GR . P C 1
H15C H 1.029668 0.607076 0.605404 0.196 Uiso 0.497(18) 1 calc GR . P C 1
C16 C -0.0641(5) 0.8065(4) 0.4769(2) 0.0730(18) Uani 1 1 d . . . . .
H16D H -0.087227 0.760988 0.456149 0.110 Uiso 1 1 calc GR . . . .
H16E H -0.103440 0.863725 0.469320 0.110 Uiso 1 1 calc GR . . . .
H16F H -0.090171 0.786864 0.503552 0.110 Uiso 1 1 calc GR . . . .
C16' C 1.147(3) 0.3641(13) 0.6332(14) 0.120(8) Uani 0.497(18) 1 d D U P C 1
H16A H 1.203359 0.335537 0.653649 0.180 Uiso 0.497(18) 1 calc GR . P C 1
H16B H 1.175227 0.353503 0.605752 0.180 Uiso 0.497(18) 1 calc GR . P C 1
H16C H 1.065602 0.338416 0.634856 0.180 Uiso 0.497(18) 1 calc GR . P C 1
C17 C 0.1552(8) 0.9119(5) 0.5186(3) 0.114(3) Uani 1 1 d . U . D 1
H17D H 0.108692 0.905043 0.542985 0.171 Uiso 1 1 calc GR . . D 1
H17E H 0.138978 0.971280 0.506452 0.171 Uiso 1 1 calc GR . . D 1
H17F H 0.242339 0.906289 0.526431 0.171 Uiso 1 1 calc GR . . D 1
C17' C 1.2806(19) 0.565(2) 0.6439(7) 0.110(6) Uani 0.497(18) 1 d . U P C 1
H17A H 1.254311 0.627659 0.640784 0.165 Uiso 0.497(18) 1 calc GR . P C 1
H17B H 1.330524 0.548604 0.621295 0.165 Uiso 0.497(18) 1 calc GR . P C 1
H17C H 1.328490 0.557727 0.669982 0.165 Uiso 0.497(18) 1 calc GR . P C 1
C18 C 0.7473(15) 0.9067(10) 0.6108(5) 0.134(5) Uani 0.633(6) 1 d . U P A 1
H18D H 0.772342 0.898172 0.582808 0.201 Uiso 0.633(6) 1 calc GR . P A 1
H18E H 0.775493 0.965553 0.621001 0.201 Uiso 0.633(6) 1 calc GR . P A 1
H18F H 0.658368 0.903916 0.610693 0.201 Uiso 0.633(6) 1 calc GR . P A 1
C18' C 0.606(2) 0.1109(18) 0.6870(7) 0.169(7) Uani 0.519(6) 1 d D U P B 1
H18A H 0.656036 0.059424 0.696142 0.253 Uiso 0.519(6) 1 calc GR . P B 1
H18B H 0.658458 0.159913 0.678698 0.253 Uiso 0.519(6) 1 calc GR . P B 1
H18C H 0.550972 0.092935 0.663621 0.253 Uiso 0.519(6) 1 calc GR . P B 1
C18A C 0.906(2) 0.8480(18) 0.5978(8) 0.134(5) Uani 0.367(6) 1 d . U P A 2
H18G H 0.959084 0.800936 0.587935 0.201 Uiso 0.367(6) 1 calc GR . P A 2
H18H H 0.955764 0.898050 0.608918 0.201 Uiso 0.367(6) 1 calc GR . P A 2
H18I H 0.851582 0.869699 0.575015 0.201 Uiso 0.367(6) 1 calc GR . P A 2
C19 C 0.9750(12) 0.7959(10) 0.6344(6) 0.139(5) Uani 0.633(6) 1 d . U P A 1
H19D H 1.011530 0.759599 0.656988 0.208 Uiso 0.633(6) 1 calc GR . P A 1
H19E H 1.019248 0.852864 0.632883 0.208 Uiso 0.633(6) 1 calc GR . P A 1
H19F H 0.979494 0.763056 0.608610 0.208 Uiso 0.633(6) 1 calc GR . P A 1
C19' C 0.4115(19) 0.0850(15) 0.7569(6) 0.151(6) Uani 0.519(6) 1 d . U P B 1
H19A H 0.350472 0.058261 0.737401 0.226 Uiso 0.519(6) 1 calc GR . P B 1
H19B H 0.370877 0.123364 0.776181 0.226 Uiso 0.519(6) 1 calc GR . P B 1
H19C H 0.456226 0.037193 0.771919 0.226 Uiso 0.519(6) 1 calc GR . P B 1
C19A C 0.935(2) 0.7788(18) 0.6828(10) 0.139(5) Uani 0.367(6) 1 d . U P A 2
H19G H 0.939476 0.714564 0.689493 0.208 Uiso 0.367(6) 1 calc GR . P A 2
H19H H 0.917408 0.812962 0.707395 0.208 Uiso 0.367(6) 1 calc GR . P A 2
H19I H 1.012350 0.798760 0.672915 0.208 Uiso 0.367(6) 1 calc GR . P A 2
C20 C 0.7791(19) 0.8381(12) 0.6977(5) 0.177(7) Uani 0.633(6) 1 d D . P A 1
H20D H 0.690852 0.843113 0.699608 0.266 Uiso 0.633(6) 1 calc GR . P A 1
H20E H 0.818399 0.893727 0.707700 0.266 Uiso 0.633(6) 1 calc GR . P A 1
H20F H 0.809920 0.787390 0.714508 0.266 Uiso 0.633(6) 1 calc GR . P A 1
C20' C 0.399(2) 0.2286(13) 0.6920(6) 0.150(5) Uani 0.519(6) 1 d . U P B 1
H20A H 0.448028 0.265378 0.674338 0.225 Uiso 0.519(6) 1 calc GR . P B 1
H20B H 0.350699 0.267967 0.708609 0.225 Uiso 0.519(6) 1 calc GR . P B 1
H20C H 0.344877 0.189658 0.674987 0.225 Uiso 0.519(6) 1 calc GR . P B 1
C20A C 0.716(3) 0.903(2) 0.6512(11) 0.177(7) Uani 0.367(6) 1 d . . P A 2
H20G H 0.735358 0.949608 0.631620 0.266 Uiso 0.367(6) 1 calc GR . P A 2
H20H H 0.735955 0.923864 0.679124 0.266 Uiso 0.367(6) 1 calc GR . P A 2
H20I H 0.628992 0.888355 0.647809 0.266 Uiso 0.367(6) 1 calc GR . P A 2
C21 C 0.462(2) 0.0627(14) 0.4813(5) 0.140(7) Uani 0.5 1 d D U P . .
H21A H 0.512731 0.111077 0.470401 0.168 Uiso 0.5 1 calc R . P . .
H21B H 0.376507 0.070790 0.470807 0.168 Uiso 0.5 1 calc R . P . .
C1D C 1.091(3) 0.3711(14) 0.6271(14) 0.120(8) Uani 0.503(18) 1 d D . P C 2
H1DA H 1.112528 0.328782 0.649376 0.180 Uiso 0.503(18) 1 calc GR . P C 2
H1DB H 1.132351 0.353309 0.602646 0.180 Uiso 0.503(18) 1 calc GR . P C 2
H1DC H 1.002982 0.370454 0.620933 0.180 Uiso 0.503(18) 1 calc GR . P C 2
C1E C 1.078(7) 0.560(9) 0.598(3) 0.131(17) Uani 0.503(18) 1 d . . P C 2
H1EA H 0.989469 0.564915 0.598842 0.196 Uiso 0.503(18) 1 calc GR . P C 2
H1EB H 1.098552 0.532439 0.572338 0.196 Uiso 0.503(18) 1 calc GR . P C 2
H1EC H 1.113865 0.620806 0.600112 0.196 Uiso 0.503(18) 1 calc GR . P C 2
C1F C 1.3096(18) 0.496(2) 0.6528(6) 0.110(6) Uani 0.503(18) 1 d . . P C 2
H1FA H 1.337177 0.556507 0.646707 0.165 Uiso 0.503(18) 1 calc GR . P C 2
H1FB H 1.348611 0.452394 0.635168 0.165 Uiso 0.503(18) 1 calc GR . P C 2
H1FC H 1.331717 0.481381 0.681565 0.165 Uiso 0.503(18) 1 calc GR . P C 2
Si2A Si 0.808(3) 0.7983(15) 0.6413(10) 0.0682(16) Uani 0.367(6) 1 d . . P A 2
Si Si 0.502(3) 0.160(3) 0.7207(6) 0.070(3) Uani 0.481(6) 1 d . . P B 2

loop_
_atom_site_aniso_label
_atom_site_aniso_U_11
_atom_site_aniso_U_22
_atom_site_aniso_U_33
_atom_site_aniso_U_23
_atom_site_aniso_U_13
_atom_site_aniso_U_12
Se1 0.0556(3) 0.0413(3) 0.0633(3) 0.0002(3) -0.0188(3) 0.0002(3)
Se1' 0.0516(3) 0.0477(3) 0.0461(3) -0.0089(2) 0.0129(2) -0.0101(3)
Se2 0.0511(3) 0.0490(3) 0.0561(3) -0.0130(3) -0.0045(2) -0.0030(3)
Se2' 0.0878(4) 0.0561(4) 0.0574(3) -0.0163(3) 0.0238(3) -0.0359(3)
Se3 0.0631(4) 0.0539(4) 0.0669(4) 0.0099(3) -0.0165(3) 0.0039(3)
Se3' 0.0822(4) 0.0793(5) 0.0431(3) 0.0005(3) 0.0152(3) -0.0369(4)
Se4 0.0426(3) 0.0450(3) 0.0586(3) -0.0035(3) -0.0068(2) -0.0008(2)
Se4' 0.0500(3) 0.0508(3) 0.0483(3) -0.0095(3) 0.0045(2) -0.0135(3)
Cl1 0.231(4) 0.266(5) 0.379(6) -0.055(5) 0.066(4) -0.062(4)
Si1 0.0682(10) 0.0489(10) 0.0847(12) 0.0082(9) -0.0319(9) 0.0001(9)
Si1' 0.0735(11) 0.0779(13) 0.0637(10) -0.0155(9) 0.0336(9) -0.0121(10)
Si2 0.064(2) 0.039(5) 0.098(2) -0.011(4) -0.0218(16) -0.020(4)
Si2' 0.073(4) 0.080(6) 0.054(7) -0.008(7) -0.016(6) -0.034(3)
C1 0.055(3) 0.052(3) 0.053(3) 0.008(3) -0.013(3) 0.001(3)
C1' 0.052(3) 0.053(3) 0.054(3) -0.002(3) 0.017(3) -0.008(3)
C1A 0.184(10) 0.112(9) 0.142(9) -0.015(8) -0.077(8) -0.025(8)
C1B 0.137(9) 0.148(11) 0.161(10) -0.010(8) -0.028(8) -0.072(8)
C1C 0.175(12) 0.168(13) 0.161(11) -0.077(10) -0.013(9) -0.025(10)
C2 0.049(3) 0.052(3) 0.046(3) -0.001(3) -0.012(2) -0.003(3)
C2' 0.062(3) 0.059(4) 0.056(3) -0.005(3) 0.022(3) -0.017(3)
C3 0.046(3) 0.045(3) 0.039(3) -0.004(2) 0.002(2) 0.000(2)
C3' 0.053(3) 0.047(3) 0.049(3) -0.009(3) 0.011(2) -0.010(3)
C4 0.040(3) 0.044(3) 0.033(2) -0.001(2) 0.005(2) -0.003(2)
C4' 0.036(2) 0.035(3) 0.040(3) -0.001(2) 0.002(2) 0.000(2)
C5 0.039(2) 0.040(3) 0.034(2) -0.002(2) 0.009(2) 0.000(2)
C5' 0.037(2) 0.034(3) 0.032(2) 0.005(2) -0.0004(19) 0.000(2)
C6 0.044(3) 0.049(3) 0.043(3) -0.007(2) 0.005(2) -0.002(3)
C6' 0.052(3) 0.041(3) 0.043(3) 0.002(2) 0.005(2) -0.012(2)
C7 0.061(3) 0.040(3) 0.064(3) -0.010(3) -0.002(3) -0.001(3)
C7' 0.074(4) 0.049(3) 0.041(3) -0.008(3) 0.004(3) -0.014(3)
C8 0.066(3) 0.041(3) 0.059(3) 0.005(3) -0.004(3) 0.009(3)
C8' 0.069(3) 0.066(4) 0.031(3) 0.000(3) 0.007(2) -0.018(3)
C9 0.049(3) 0.048(3) 0.046(3) -0.003(2) -0.001(2) -0.001(3)
C9' 0.053(3) 0.048(3) 0.035(3) 0.005(2) 0.002(2) -0.013(3)
C10 0.040(3) 0.040(3) 0.038(3) -0.002(2) 0.009(2) 0.003(2)
C10' 0.035(2) 0.035(3) 0.035(2) 0.006(2) -0.001(2) 0.000(2)
C11 0.038(3) 0.044(3) 0.038(2) 0.002(2) 0.005(2) 0.001(2)
C11' 0.034(2) 0.038(3) 0.037(2) 0.002(2) -0.003(2) 0.001(2)
C12 0.042(3) 0.049(3) 0.052(3) 0.004(3) 0.002(2) 0.000(3)
C12' 0.050(3) 0.051(3) 0.041(3) 0.002(2) 0.004(2) -0.009(3)
C13 0.045(3) 0.064(4) 0.056(3) 0.004(3) -0.011(2) -0.005(3)
C13' 0.051(3) 0.061(4) 0.054(3) 0.005(3) 0.002(3) -0.023(3)
C14 0.043(3) 0.056(4) 0.062(3) -0.002(3) -0.005(2) -0.003(3)
C14' 0.047(3) 0.047(3) 0.067(4) -0.002(3) -0.001(3) -0.014(3)
C15 0.089(5) 0.125(7) 0.121(6) 0.062(6) -0.009(5) -0.009(5)
C15' 0.15(5) 0.18(4) 0.072(10) 0.028(17) 0.06(3) 0.05(3)
C16 0.070(4) 0.063(4) 0.084(4) 0.001(3) -0.014(3) 0.014(3)
C16' 0.149(19) 0.118(8) 0.100(11) -0.018(7) 0.058(16) 0.011(10)
C17 0.122(5) 0.072(5) 0.142(6) -0.012(4) -0.044(5) 0.016(4)
C17' 0.083(8) 0.168(15) 0.083(8) -0.026(12) 0.043(7) -0.035(11)
C18 0.146(9) 0.103(8) 0.149(9) 0.019(7) -0.029(8) -0.047(7)
C18' 0.175(12) 0.168(13) 0.161(11) -0.077(10) -0.013(9) -0.025(10)
C18A 0.146(9) 0.103(8) 0.149(9) 0.019(7) -0.029(8) -0.047(7)
C19 0.094(7) 0.118(9) 0.199(11) -0.023(9) -0.031(8) -0.038(7)
C19' 0.137(9) 0.148(11) 0.161(10) -0.010(8) -0.028(8) -0.072(8)
C19A 0.094(7) 0.118(9) 0.199(11) -0.023(9) -0.031(8) -0.038(7)
C20 0.248(19) 0.136(13) 0.147(13) -0.061(10) 0.010(13) -0.098(14)
C20' 0.184(10) 0.112(9) 0.142(9) -0.015(8) -0.077(8) -0.025(8)
C20A 0.248(19) 0.136(13) 0.147(13) -0.061(10) 0.010(13) -0.098(14)
C21 0.148(10) 0.135(10) 0.136(10) 0.063(8) 0.002(8) -0.002(8)
C1D 0.149(19) 0.118(8) 0.100(11) -0.018(7) 0.058(16) 0.011(10)
C1E 0.15(5) 0.18(4) 0.072(10) 0.028(17) 0.06(3) 0.05(3)
C1F 0.083(8) 0.168(15) 0.083(8) -0.026(12) 0.043(7) -0.035(11)
Si2A 0.064(2) 0.039(5) 0.098(2) -0.011(4) -0.0218(16) -0.020(4)
Si 0.073(4) 0.080(6) 0.054(7) -0.008(7) -0.016(6) -0.034(3)

loop_
_atom_type_symbol
_atom_type_description
_atom_type_scat_dispersion_real
_atom_type_scat_dispersion_imag
_atom_type_scat_source
C C 0.0033 0.0016 'International Tables Vol C Tables 4.2.6.8 and 6.1.1.4'
H H 0.0000 0.0000 'International Tables Vol C Tables 4.2.6.8 and 6.1.1.4'
Cl Cl 0.1484 0.1585 'International Tables Vol C Tables 4.2.6.8 and 6.1.1.4'
Se Se -0.0929 2.2259 'International Tables Vol C Tables 4.2.6.8 and 6.1.1.4'
Si Si 0.0817 0.0704 'International Tables Vol C Tables 4.2.6.8 and 6.1.1.4'

loop_
_exptl_crystal_face_index_h
_exptl_crystal_face_index_k
_exptl_crystal_face_index_l
_exptl_crystal_face_perp_dist
-1 20 -2 0.0821
14 -7 -6 0.0915
0 -21 2 0.0680
-11 -14 -4 0.1127
3 -11 -37 0.0616
13 4 -25 0.1189
-2 12 36 0.0781
-2 -7 -42 0.0585
-1 14 -32 0.0829
-13 6 -13 0.1378
-13 -11 7 0.1196
-11 -4 32 0.1236
11 -4 29 0.1278
-1 -6 43 0.0845

loop_
_geom_angle_atom_site_label_1
_geom_angle_atom_site_label_2
_geom_angle_atom_site_label_3
_geom_angle
_geom_angle_site_symmetry_1
_geom_angle_site_symmetry_3
C4 Se1 C1 88.8(2) . .
C4' Se1' C1' 89.1(2) . .
C3 Se2 C6 86.0(2) . .
C3' Se2' C6' 85.8(2) . .
C12 Se3 C9 86.4(2) . .
C12' Se3' C9' 85.9(2) . .
C11 Se4 C14 89.5(2) . .
C11' Se4' C14' 89.2(2) . .
C21 Cl1 C21 78.9(10) . 3_656
C1 Si1 C15 107.1(3) . .
C1 Si1 C16 107.9(3) . .
C15 Si1 C16 111.3(3) . .
C17 Si1 C1 109.5(3) . .
C17 Si1 C15 110.6(4) . .
C17 Si1 C16 110.4(3) . .
C1' Si1' C15' 106(2) . .
C1' Si1' C1E 114(3) . .
C16' Si1' C1' 111.0(13) . .
C16' Si1' C15' 108(4) . .
C16' Si1' C17' 123.5(11) . .
C17' Si1' C1' 105.0(7) . .
C17' Si1' C15' 102(3) . .
C1D Si1' C1' 106.5(13) . .
C1D Si1' C1E 102(4) . .
C1F Si1' C1' 108.2(6) . .
C1F Si1' C1D 111.5(11) . .
C1F Si1' C1E 114(2) . .
C18 Si2 C14 106.4(10) . .
C18 Si2 C19 113.0(12) . .
C18 Si2 C20 111.0(13) . .
C19 Si2 C14 104.3(8) . .
C19 Si2 C20 115.9(13) . .
C20 Si2 C14 105.2(9) . .
C14' Si2' C18' 111.8(18) . .
C14' Si2' C20' 101.6(17) . .
C18' Si2' C20' 93.4(13) . .
C19' Si2' C14' 113.9(12) . .
C19' Si2' C18' 127(2) . .
C19' Si2' C20' 103.1(17) . .
Si1 C1 Se1 121.9(3) . .
C2 C1 Se1 109.8(4) . .
C2 C1 Si1 128.1(4) . .
Si1' C1' Se1' 122.4(3) . .
C2' C1' Se1' 109.6(4) . .
C2' C1' Si1' 127.9(4) . .
H1AA C1A H1AB 109.5 . .
H1AA C1A H1AC 109.5 . .
H1AB C1A H1AC 109.5 . .
Si C1A H1AA 109.5 . .
Si C1A H1AB 109.5 . .
Si C1A H1AC 109.5 . .
H1BA C1B H1BB 109.5 . .
H1BA C1B H1BC 109.5 . .
H1BB C1B H1BC 109.5 . .
Si C1B H1BA 109.5 . .
Si C1B H1BB 109.5 . .
Si C1B H1BC 109.5 . .
H1CA C1C H1CB 109.5 . .
H1CA C1C H1CC 109.5 . .
H1CB C1C H1CC 109.5 . .
Si C1C H1CA 109.5 . .
Si C1C H1CB 109.5 . .
Si C1C H1CC 109.5 . .
C1 C2 H2 122.1 . .
C1 C2 C3 115.8(5) . .
C3 C2 H2 122.1 . .
C1' C2' H2' 122.2 . .
C1' C2' C3' 115.6(5) . .
C3' C2' H2' 122.2 . .
C2 C3 Se2 129.6(4) . .
C4 C3 Se2 112.9(4) . .
C4 C3 C2 117.4(5) . .
C2' C3' Se2' 129.7(4) . .
C4' C3' Se2' 112.9(3) . .
C4' C3' C2' 117.4(5) . .
C3 C4 Se1 108.3(4) . .
C3 C4 C5 116.2(4) . .
C5 C4 Se1 135.4(3) . .
C3' C4' Se1' 108.3(3) . .
C3' C4' C5' 116.2(4) . .
C5' C4' Se1' 135.4(3) . .
C6 C5 C4 110.6(4) . .
C6 C5 C10 117.7(4) . .
C10 C5 C4 131.6(4) . .
C6' C5' C4' 110.9(4) . .
C6' C5' C10' 117.7(4) . .
C10' C5' C4' 131.4(4) . .
C5 C6 Se2 114.2(4) . .
C7 C6 Se2 122.3(4) . .
C7 C6 C5 123.4(5) . .
C5' C6' Se2' 114.3(3) . .
C5' C6' C7' 123.9(4) . .
C7' C6' Se2' 121.8(4) . .
C6 C7 H7 120.5 . .
C8 C7 C6 119.0(5) . .
C8 C7 H7 120.5 . .
C6' C7' H7' 121.0 . .
C8' C7' C6' 117.9(5) . .
C8' C7' H7' 121.0 . .
C7 C8 H8 120.4 . .
C7 C8 C9 119.3(5) . .
C9 C8 H8 120.4 . .
C7' C8' H8' 120.2 . .
C7' C8' C9' 119.6(5) . .
C9' C8' H8' 120.2 . .
C8 C9 Se3 122.8(4) . .
C8 C9 C10 123.6(5) . .
C10 C9 Se3 113.6(4) . .
C8' C9' Se3' 122.3(4) . .
C8' C9' C10' 123.7(4) . .
C10' C9' Se3' 114.0(4) . .
C5 C10 C11 131.9(4) . .
C9 C10 C5 117.0(4) . .
C9 C10 C11 111.1(4) . .
C5' C10' C11' 132.4(4) . .
C9' C10' C5' 117.0(4) . .
C9' C10' C11' 110.6(4) . .
C10 C11 Se4 135.4(4) . .
C12 C11 Se4 108.0(4) . .
C12 C11 C10 116.4(4) . .
C10' C11' Se4' 135.0(3) . .
C12' C11' Se4' 107.5(3) . .
C12' C11' C10' 117.2(4) . .
C11 C12 Se3 112.4(4) . .
C11 C12 C13 117.3(5) . .
C13 C12 Se3 130.1(4) . .
C11' C12' Se3' 112.3(4) . .
C11' C12' C13' 118.5(4) . .
C13' C12' Se3' 129.1(4) . .
C12 C13 H13 121.5 . .
C14 C13 C12 117.0(5) . .
C14 C13 H13 121.5 . .
C12' C13' H13' 122.2 . .
C14' C13' C12' 115.5(5) . .
C14' C13' H13' 122.2 . .
Se4 C14 Si2 122.5(6) . .
C13 C14 Se4 108.2(4) . .
C13 C14 Si2 129.2(7) . .
C13 C14 Si2A 126.3(13) . .
Si2A C14 Se4 125.3(13) . .
Se4' C14' Si 119.0(9) . .
Si2' C14' Se4' 125.8(9) . .
C13' C14' Se4' 109.2(4) . .
C13' C14' Si2' 125.0(9) . .
C13' C14' Si 130.8(10) . .
Si1 C15 H15D 109.5 . .
Si1 C15 H15E 109.5 . .
Si1 C15 H15F 109.5 . .
H15D C15 H15E 109.5 . .
H15D C15 H15F 109.5 . .
H15E C15 H15F 109.5 . .
Si1' C15' H15A 109.5 . .
Si1' C15' H15B 109.5 . .
Si1' C15' H15C 109.5 . .
H15A C15' H15B 109.5 . .
H15A C15' H15C 109.5 . .
H15B C15' H15C 109.5 . .
Si1 C16 H16D 109.5 . .
Si1 C16 H16E 109.5 . .
Si1 C16 H16F 109.5 . .
H16D C16 H16E 109.5 . .
H16D C16 H16F 109.5 . .
H16E C16 H16F 109.5 . .
Si1' C16' H16A 109.5 . .
Si1' C16' H16B 109.5 . .
Si1' C16' H16C 109.5 . .
H16A C16' H16B 109.5 . .
H16A C16' H16C 109.5 . .
H16B C16' H16C 109.5 . .
Si1 C17 H17D 109.5 . .
Si1 C17 H17E 109.5 . .
Si1 C17 H17F 109.5 . .
H17D C17 H17E 109.5 . .
H17D C17 H17F 109.5 . .
H17E C17 H17F 109.5 . .
Si1' C17' H17A 109.5 . .
Si1' C17' H17B 109.5 . .
Si1' C17' H17C 109.5 . .
H17A C17' H17B 109.5 . .
H17A C17' H17C 109.5 . .
H17B C17' H17C 109.5 . .
Si2 C18 H18D 109.5 . .
Si2 C18 H18E 109.5 . .
Si2 C18 H18F 109.5 . .
H18D C18 H18E 109.5 . .
H18D C18 H18F 109.5 . .
H18E C18 H18F 109.5 . .
Si2' C18' H18A 109.5 . .
Si2' C18' H18B 109.5 . .
Si2' C18' H18C 109.5 . .
H18A C18' H18B 109.5 . .
H18A C18' H18C 109.5 . .
H18B C18' H18C 109.5 . .
H18G C18A H18H 109.5 . .
H18G C18A H18I 109.5 . .
H18H C18A H18I 109.5 . .
Si2A C18A H18G 109.5 . .
Si2A C18A H18H 109.5 . .
Si2A C18A H18I 109.5 . .
Si2 C19 H19D 109.5 . .
Si2 C19 H19E 109.5 . .
Si2 C19 H19F 109.5 . .
H19D C19 H19E 109.5 . .
H19D C19 H19F 109.5 . .
H19E C19 H19F 109.5 . .
Si2' C19' H19A 109.5 . .
Si2' C19' H19B 109.5 . .
Si2' C19' H19C 109.5 . .
H19A C19' H19B 109.5 . .
H19A C19' H19C 109.5 . .
H19B C19' H19C 109.5 . .
H19G C19A H19H 109.5 . .
H19G C19A H19I 109.5 . .
H19H C19A H19I 109.5 . .
Si2A C19A H19G 109.5 . .
Si2A C19A H19H 109.5 . .
Si2A C19A H19I 109.5 . .
Si2 C20 H20D 109.5 . .
Si2 C20 H20E 109.5 . .
Si2 C20 H20F 109.5 . .
H20D C20 H20E 109.5 . .
H20D C20 H20F 109.5 . .
H20E C20 H20F 109.5 . .
Si2' C20' H20A 109.5 . .
Si2' C20' H20B 109.5 . .
Si2' C20' H20C 109.5 . .
H20A C20' H20B 109.5 . .
H20A C20' H20C 109.5 . .
H20B C20' H20C 109.5 . .
H20G C20A H20H 109.5 . .
H20G C20A H20I 109.5 . .
H20H C20A H20I 109.5 . .
Si2A C20A H20G 109.5 . .
Si2A C20A H20H 109.5 . .
Si2A C20A H20I 109.5 . .
Cl1 C21 Cl1 101.1(10) . 3_656
Cl1 C21 H21A 111.6 . .
Cl1 C21 H21A 111.6 3_656 .
Cl1 C21 H21B 111.6 . .
Cl1 C21 H21B 111.6 3_656 .
H21A C21 H21B 109.4 . .
Si1' C1D H1DA 109.5 . .
Si1' C1D H1DB 109.5 . .
Si1' C1D H1DC 109.5 . .
H1DA C1D H1DB 109.5 . .
H1DA C1D H1DC 109.5 . .
H1DB C1D H1DC 109.5 . .
Si1' C1E H1EA 109.5 . .
Si1' C1E H1EB 109.5 . .
Si1' C1E H1EC 109.5 . .
H1EA C1E H1EB 109.5 . .
H1EA C1E H1EC 109.5 . .
H1EB C1E H1EC 109.5 . .
Si1' C1F H1FA 109.5 . .
Si1' C1F H1FB 109.5 . .
Si1' C1F H1FC 109.5 . .
H1FA C1F H1FB 109.5 . .
H1FA C1F H1FC 109.5 . .
H1FB C1F H1FC 109.5 . .
C14 Si2A C18A 114.2(17) . .
C14 Si2A C19A 114.9(18) . .
C14 Si2A C20A 116(2) . .
C19A Si2A C18A 99(2) . .
C20A Si2A C18A 97.9(19) . .
C20A Si2A C19A 112.3(19) . .
C1B Si C1A 109(2) . .
C1B Si C14' 105.5(15) . .
C1C Si C1A 106(2) . .
C1C Si C1B 118.8(18) . .
C1C Si C14' 113(2) . .
C14' Si C1A 103.1(12) . .

loop_
_geom_bond_atom_site_label_1
_geom_bond_atom_site_label_2
_geom_bond_distance
_geom_bond_site_symmetry_2
Se1 C1 1.898(5) .
Se1 C4 1.875(5) .
Se1' C1' 1.887(5) .
Se1' C4' 1.877(4) .
Se2 C3 1.864(5) .
Se2 C6 1.885(5) .
Se2' C3' 1.874(5) .
Se2' C6' 1.890(5) .
Se3 C9 1.889(5) .
Se3 C12 1.876(5) .
Se3' C9' 1.892(5) .
Se3' C12' 1.877(5) .
Se4 C11 1.879(5) .
Se4 C14 1.897(5) .
Se4' C11' 1.886(4) .
Se4' C14' 1.891(5) .
Cl1 C21 1.96(2) 3_656
Cl1 C21 1.640(14) .
Si1 C1 1.858(5) .
Si1 C15 1.869(7) .
Si1 C16 1.870(6) .
Si1 C17 1.852(7) .
Si1' C1' 1.874(5) .
Si1' C15' 1.89(12) .
Si1' C16' 1.846(16) .
Si1' C17' 1.86(2) .
Si1' C1D 1.861(16) .
Si1' C1E 1.88(11) .
Si1' C1F 1.822(19) .
Si2 C14 1.965(11) .
Si2 C18 1.77(2) .
Si2 C19 1.82(3) .
Si2 C20 1.820(17) .
Si2' C14' 1.80(3) .
Si2' C18' 1.845(19) .
Si2' C19' 1.72(4) .
Si2' C20' 2.03(3) .
C1 C2 1.349(7) .
C1' C2' 1.354(7) .
C1A H1AA 0.9600 .
C1A H1AB 0.9600 .
C1A H1AC 0.9600 .
C1A Si 1.98(4) .
C1B H1BA 0.9600 .
C1B H1BB 0.9600 .
C1B H1BC 0.9600 .
C1B Si 1.81(4) .
C1C H1CA 0.9600 .
C1C H1CB 0.9600 .
C1C H1CC 0.9600 .
C1C Si 1.68(3) .
C2 H2 0.9300 .
C2 C3 1.419(7) .
C2' H2' 0.9300 .
C2' C3' 1.424(7) .
C3 C4 1.383(6) .
C3' C4' 1.370(6) .
C4 C5 1.448(6) .
C4' C5' 1.457(6) .
C5 C6 1.413(6) .
C5 C10 1.428(6) .
C5' C6' 1.397(6) .
C5' C10' 1.419(6) .
C6 C7 1.393(7) .
C6' C7' 1.401(6) .
C7 H7 0.9300 .
C7 C8 1.373(7) .
C7' H7' 0.9300 .
C7' C8' 1.365(7) .
C8 H8 0.9300 .
C8 C9 1.391(7) .
C8' H8' 0.9300 .
C8' C9' 1.387(7) .
C9 C10 1.415(7) .
C9' C10' 1.405(6) .
C10 C11 1.455(6) .
C10' C11' 1.445(6) .
C11 C12 1.379(6) .
C11' C12' 1.369(6) .
C12 C13 1.408(7) .
C12' C13' 1.413(7) .
C13 H13 0.9300 .
C13 C14 1.364(7) .
C13' H13' 0.9300 .
C13' C14' 1.363(7) .
C14 Si2A 1.67(2) .
C14' Si 1.95(4) .
C15 H15D 0.9600 .
C15 H15E 0.9600 .
C15 H15F 0.9600 .
C15' H15A 0.9600 .
C15' H15B 0.9600 .
C15' H15C 0.9600 .
C16 H16D 0.9600 .
C16 H16E 0.9600 .
C16 H16F 0.9600 .
C16' H16A 0.9600 .
C16' H16B 0.9600 .
C16' H16C 0.9600 .
C17 H17D 0.9600 .
C17 H17E 0.9600 .
C17 H17F 0.9600 .
C17' H17A 0.9600 .
C17' H17B 0.9600 .
C17' H17C 0.9600 .
C18 H18D 0.9600 .
C18 H18E 0.9600 .
C18 H18F 0.9600 .
C18' H18A 0.9600 .
C18' H18B 0.9600 .
C18' H18C 0.9600 .
C18A H18G 0.9600 .
C18A H18H 0.9600 .
C18A H18I 0.9600 .
C18A Si2A 1.95(4) .
C19 H19D 0.9600 .
C19 H19E 0.9600 .
C19 H19F 0.9600 .
C19' H19A 0.9600 .
C19' H19B 0.9600 .
C19' H19C 0.9600 .
C19A H19G 0.9600 .
C19A H19H 0.9600 .
C19A H19I 0.9600 .
C19A Si2A 1.87(4) .
C20 H20D 0.9600 .
C20 H20E 0.9600 .
C20 H20F 0.9600 .
C20' H20A 0.9600 .
C20' H20B 0.9600 .
C20' H20C 0.9600 .
C20A H20G 0.9600 .
C20A H20H 0.9600 .
C20A H20I 0.9600 .
C20A Si2A 1.85(4) .
C21 H21A 0.9700 .
C21 H21B 0.9700 .
C1D H1DA 0.9600 .
C1D H1DB 0.9600 .
C1D H1DC 0.9600 .
C1E H1EA 0.9600 .
C1E H1EB 0.9600 .
C1E H1EC 0.9600 .
C1F H1FA 0.9600 .
C1F H1FB 0.9600 .
C1F H1FC 0.9600 .

loop_
_geom_torsion_atom_site_label_1
_geom_torsion_atom_site_label_2
_geom_torsion_atom_site_label_3
_geom_torsion_atom_site_label_4
_geom_torsion
_geom_torsion_site_symmetry_1
_geom_torsion_site_symmetry_4
Se1 C1 C2 C3 0.3(6) . .
Se1 C4 C5 C6 174.2(4) . .
Se1 C4 C5 C10 -4.0(8) . .
Se1' C1' C2' C3' -0.3(7) . .
Se1' C4' C5' C6' 175.0(4) . .
Se1' C4' C5' C10' -6.0(8) . .
Se2 C3 C4 Se1 -176.3(2) . .
Se2 C3 C4 C5 -0.3(5) . .
Se2 C6 C7 C8 -177.7(4) . .
Se2' C3' C4' Se1' -177.2(2) . .
Se2' C3' C4' C5' -1.2(6) . .
Se2' C6' C7' C8' -179.0(4) . .
Se3 C9 C10 C5 -175.8(3) . .
Se3 C9 C10 C11 1.8(5) . .
Se3 C12 C13 C14 174.7(4) . .
Se3' C9' C10' C5' -178.1(3) . .
Se3' C9' C10' C11' 3.5(5) . .
Se3' C12' C13' C14' 174.6(4) . .
Se4 C11 C12 Se3 -175.5(2) . .
Se4 C11 C12 C13 0.6(5) . .
Se4 C14 Si2A C18A -69(3) . .
Se4 C14 Si2A C19A 177.8(14) . .
Se4 C14 Si2A C20A 44(3) . .
Se4' C11' C12' Se3' -175.2(2) . .
Se4' C11' C12' C13' 1.1(6) . .
Si1 C1 C2 C3 174.8(4) . .
Si1' C1' C2' C3' -177.9(4) . .
C1 Se1 C4 C3 -0.9(3) . .
C1 Se1 C4 C5 -175.8(5) . .
C1 C2 C3 Se2 176.0(4) . .
C1 C2 C3 C4 -1.2(7) . .
C1' Se1' C4' C3' -1.0(4) . .
C1' Se1' C4' C5' -175.9(5) . .
C1' C2' C3' Se2' 177.4(4) . .
C1' C2' C3' C4' -0.5(8) . .
C2 C3 C4 Se1 1.3(5) . .
C2 C3 C4 C5 177.3(4) . .
C2' C3' C4' Se1' 1.0(6) . .
C2' C3' C4' C5' 177.0(4) . .
C3 Se2 C6 C5 -0.9(3) . .
C3 Se2 C6 C7 177.3(4) . .
C3 C4 C5 C6 -0.4(6) . .
C3 C4 C5 C10 -178.5(4) . .
C3' Se2' C6' C5' -1.0(4) . .
C3' Se2' C6' C7' 179.0(5) . .
C3' C4' C5' C6' 0.4(6) . .
C3' C4' C5' C10' 179.4(5) . .
C4 Se1 C1 Si1 -174.6(3) . .
C4 Se1 C1 C2 0.3(4) . .
C4 C5 C6 Se2 0.9(5) . .
C4 C5 C6 C7 -177.3(4) . .
C4 C5 C10 C9 175.2(4) . .
C4 C5 C10 C11 -1.8(8) . .
C4' Se1' C1' Si1' 178.4(3) . .
C4' Se1' C1' C2' 0.7(4) . .
C4' C5' C6' Se2' 0.6(5) . .
C4' C5' C6' C7' -179.4(5) . .
C4' C5' C10' C9' 178.0(4) . .
C4' C5' C10' C11' -4.1(8) . .
C5 C6 C7 C8 0.4(8) . .
C5 C10 C11 Se4 -9.7(8) . .
C5 C10 C11 C12 175.4(4) . .
C5' C6' C7' C8' 1.0(8) . .
C5' C10' C11' Se4' -7.1(8) . .
C5' C10' C11' C12' 180.0(5) . .
C6 Se2 C3 C2 -176.6(5) . .
C6 Se2 C3 C4 0.7(3) . .
C6 C5 C10 C9 -2.9(6) . .
C6 C5 C10 C11 -179.8(4) . .
C6 C7 C8 C9 -0.1(8) . .
C6' Se2' C3' C2' -176.7(5) . .
C6' Se2' C3' C4' 1.2(4) . .
C6' C5' C10' C9' -3.1(6) . .
C6' C5' C10' C11' 174.9(5) . .
C6' C7' C8' C9' -1.8(8) . .
C7 C8 C9 Se3 177.2(4) . .
C7 C8 C9 C10 -1.9(8) . .
C7' C8' C9' Se3' -179.3(4) . .
C7' C8' C9' C10' 0.1(8) . .
C8 C9 C10 C5 3.4(7) . .
C8 C9 C10 C11 -179.1(5) . .
C8' C9' C10' C5' 2.4(7) . .
C8' C9' C10' C11' -176.0(5) . .
C9 Se3 C12 C11 0.2(4) . .
C9 Se3 C12 C13 -175.2(5) . .
C9 C10 C11 Se4 173.2(4) . .
C9 C10 C11 C12 -1.7(6) . .
C9' Se3' C12' C11' 1.9(4) . .
C9' Se3' C12' C13' -173.8(5) . .
C9' C10' C11' Se4' 170.9(4) . .
C9' C10' C11' C12' -2.0(6) . .
C10 C5 C6 Se2 179.4(3) . .
C10 C5 C6 C7 1.1(7) . .
C10 C11 C12 Se3 0.8(5) . .
C10 C11 C12 C13 176.8(4) . .
C10' C5' C6' Se2' -178.5(3) . .
C10' C5' C6' C7' 1.5(7) . .
C10' C11' C12' Se3' -0.4(6) . .
C10' C11' C12' C13' 175.8(4) . .
C11 Se4 C14 Si2 177.2(7) . .
C11 Se4 C14 C13 0.1(4) . .
C11 Se4 C14 Si2A 174.9(15) . .
C11 C12 C13 C14 -0.5(7) . .
C11' Se4' C14' Si2' 178.1(11) . .
C11' Se4' C14' C13' 0.3(4) . .
C11' Se4' C14' Si 169.9(11) . .
C11' C12' C13' C14' -0.9(8) . .
C12 Se3 C9 C8 179.7(5) . .
C12 Se3 C9 C10 -1.1(4) . .
C12 C13 C14 Se4 0.2(6) . .
C12 C13 C14 Si2 -176.7(8) . .
C12 C13 C14 Si2A -174.5(15) . .
C12' Se3' C9' C8' 176.3(5) . .
C12' Se3' C9' C10' -3.1(4) . .
C12' C13' C14' Se4' 0.2(6) . .
C12' C13' C14' Si2' -177.6(11) . .
C12' C13' C14' Si -167.7(13) . .
C13 C14 Si2A C18A 105(2) . .
C13 C14 Si2A C19A -8(3) . .
C13 C14 Si2A C20A -142.0(19) . .
C14 Se4 C11 C10 -175.6(5) . .
C14 Se4 C11 C12 -0.4(3) . .
C14' Se4' C11' C10' -174.1(5) . .
C14' Se4' C11' C12' -0.7(4) . .
C15 Si1 C1 Se1 97.0(4) . .
C15 Si1 C1 C2 -76.9(6) . .
C15' Si1' C1' Se1' 89(4) . .
C15' Si1' C1' C2' -94(4) . .
C16 Si1 C1 Se1 -143.2(3) . .
C16 Si1 C1 C2 43.0(6) . .
C16' Si1' C1' Se1' -27.9(12) . .
C16' Si1' C1' C2' 149.3(13) . .
C17 Si1 C1 Se1 -23.0(5) . .
C17 Si1 C1 C2 163.1(5) . .
C17' Si1' C1' Se1' -163.6(10) . .
C17' Si1' C1' C2' 13.7(11) . .
C18' Si2' C14' Se4' 27(2) . .
C18' Si2' C14' C13' -155.1(13) . .
C19' Si2' C14' Se4' 178.8(12) . .
C19' Si2' C14' C13' -4(2) . .
C20' Si2' C14' Se4' -71.1(15) . .
C20' Si2' C14' C13' 106.4(13) . .
C21 Cl1 C21 Cl1 -0.001(1) 3_656 3_656
C1D Si1' C1' Se1' -7.8(13) . .
C1D Si1' C1' C2' 169.4(13) . .
C1E Si1' C1' Se1' 104(3) . .
C1E Si1' C1' C2' -79(4) . .
C1F Si1' C1' Se1' -127.8(10) . .
C1F Si1' C1' C2' 49.5(12) . .

loop_
_exptl_oxdiff_crystal_face_indexfrac_h
_exptl_oxdiff_crystal_face_indexfrac_k
_exptl_oxdiff_crystal_face_indexfrac_l
_exptl_oxdiff_crystal_face_x
_exptl_oxdiff_crystal_face_y
_exptl_oxdiff_crystal_face_z
-1.1338 20.4635 -1.6204 0.7197 0.4950 -0.4869
14.1312 -7.4032 -6.4330 -0.6690 -0.4598 -0.5839
0.0889 -20.5130 2.1603 -0.6902 -0.4748 0.5461
-10.9848 -13.9396 -3.8276 -0.2804 0.0995 0.9547
2.8944 -11.4830 -36.9251 -0.9414 0.3331 0.0535
12.7581 4.4540 -24.9281 -0.4605 0.1627 -0.8726
-1.6785 12.4295 35.8557 0.9324 -0.3300 -0.1472
-2.0300 -6.9668 -41.9836 -0.7343 0.6651 0.1867
-0.9995 14.0179 -31.9667 0.1025 0.8985 -0.4011
-12.9956 6.0491 -12.9145 0.3473 0.7442 0.5086
-13.0058 -10.9576 7.0581 0.0102 0.0273 1.0128
-10.9847 -3.9809 32.0472 0.5271 -0.3328 0.7825
11.0070 -4.0524 28.9232 -0.0262 -0.9299 -0.4129
-0.9844 -6.0200 42.9843 0.3639 -0.8681 0.3242
